data_7106585
loop_
_publ_author_name
'Lin, Mei-Jin'
'Jouaiti, Abdelaziz'
'Grosshans, Philippe'
'Kyritsakas, Nathalie'
'Hosseini, Mir Wais'

_publ_section_title
;
 Molecular tectonics: design of enantiomerically pure helical tubular
 crystals with controlled channel size and orientation
;
_journal_coden_ASTM CHCOFS
_journal_issue 27
_journal_name_full
;
 Chemical Communications (Cambridge, United Kingdom)
;
_journal_page_first 7635
_journal_page_last 7637
_journal_paper_doi 10.1039/c1cc12110c
_journal_volume 47
_journal_year 2011
_chemical_absolute_configuration rm
_chemical_formula_moiety 'C36 H36 F6 N4 O8 Si Zn'
_chemical_formula_sum 'C36 H36 F6 N4 O8 Si Zn'
_chemical_formula_weight 860.15
_space_group_IT_number 5
_symmetry_cell_setting monoclinic
_symmetry_space_group_name_Hall 'C 2y'
_symmetry_space_group_name_H-M 'C 1 2 1'
_atom_sites_solution_hydrogens geom
_atom_sites_solution_primary direct
_atom_sites_solution_secondary difmap
_audit_creation_method SHELXL-97
_cell_angle_alpha 90.00
_cell_angle_beta 107.187(3)
_cell_angle_gamma 90.00
_cell_formula_units_Z 2
_cell_length_a 20.7481(11)
_cell_length_b 7.6446(4)
_cell_length_c 14.9105(7)
_cell_measurement_reflns_used 3684
_cell_measurement_temperature 173(2)
_cell_measurement_theta_max 27.53
_cell_measurement_theta_min 2.86
_cell_volume 2259.4(2)
_computing_cell_refinement 'Bruker SMART'
_computing_data_collection 'Bruker SMART'
_computing_data_reduction 'Bruker SAINT'
_computing_molecular_graphics 'Bruker SHELXTL'
_computing_publication_material 'Bruker SHELXTL'
_computing_structure_refinement 'SHELXL-97 (Sheldrick, 1997)'
_computing_structure_solution 'SHELXS-97 (Sheldrick, 1990)'
_diffrn_ambient_temperature 173(2)
_diffrn_measured_fraction_theta_full 0.945
_diffrn_measured_fraction_theta_max 0.945
_diffrn_measurement_device_type 'CCD area detector'
_diffrn_measurement_method 'phi and omega scans'
_diffrn_radiation_monochromator graphite
_diffrn_radiation_source 'fine-focus sealed tube'
_diffrn_radiation_type MoK\a
_diffrn_radiation_wavelength 0.71073
_diffrn_reflns_av_R_equivalents 0.0458
_diffrn_reflns_av_sigmaI/netI 0.0794
_diffrn_reflns_limit_h_max 24
_diffrn_reflns_limit_h_min -26
_diffrn_reflns_limit_k_max 9
_diffrn_reflns_limit_k_min -9
_diffrn_reflns_limit_l_max 19
_diffrn_reflns_limit_l_min 0
_diffrn_reflns_number 8259
_diffrn_reflns_theta_full 27.55
_diffrn_reflns_theta_max 27.55
_diffrn_reflns_theta_min 1.43
_exptl_absorpt_coefficient_mu 0.642
_exptl_absorpt_correction_T_max 0.9686
_exptl_absorpt_correction_T_min 0.9504
_exptl_absorpt_correction_type multi-scan
_exptl_absorpt_process_details sadabs
_exptl_crystal_colour colorless
_exptl_crystal_density_diffrn 1.264
_exptl_crystal_density_meas ?
_exptl_crystal_density_method 'not measured'
_exptl_crystal_description prism
_exptl_crystal_F_000 884
_exptl_crystal_size_max 0.08
_exptl_crystal_size_mid 0.07
_exptl_crystal_size_min 0.05
_platon_squeeze_details
;

;
_refine_diff_density_max 1.133
_refine_diff_density_min -1.724
_refine_diff_density_rms 0.184
_refine_ls_abs_structure_details 'Flack H D (1983), Acta Cryst. A39, 876-881'
_refine_ls_abs_structure_Flack 0.08(4)
_refine_ls_extinction_method none
_refine_ls_goodness_of_fit_ref 1.122
_refine_ls_hydrogen_treatment constr
_refine_ls_matrix_type full
_refine_ls_number_parameters 225
_refine_ls_number_reflns 4559
_refine_ls_number_restraints 16
_refine_ls_restrained_S_all 1.135
_refine_ls_R_factor_all 0.1327
_refine_ls_R_factor_gt 0.1045
_refine_ls_shift/su_max 0.006
_refine_ls_shift/su_mean 0.000
_refine_ls_structure_factor_coef Fsqd
_refine_ls_weighting_details 'calc w=1/[\s^2^(Fo^2^)+(0.1269P)^2^+39.3986P] where P=(Fo^2^+2Fc^2^)/3'
_refine_ls_weighting_scheme calc
_refine_ls_wR_factor_gt 0.2564
_refine_ls_wR_factor_ref 0.2976
_reflns_number_gt 3616
_reflns_number_total 4559
_reflns_threshold_expression >2sigma(I)
_cod_data_source_file c1cc12110c.txt
_cod_data_source_block e1912a
_cod_depositor_comments
;
The following automatic conversions were performed:

'_exptl_crystal_density_meas' value 'none' was changed to '?' - the
value is perceived as not measured.

Automatic conversion script
Id: cif_fix_values 3008 2015-01-20 13:52:24Z robertas 
;
_cod_original_sg_symbol_H-M C2
_cod_database_code 7106585

loop_
_symmetry_equiv_pos_as_xyz
'x, y, z'
'-x, y, -z'
'x+1/2, y+1/2, z'
'-x+1/2, y+1/2, -z'

loop_
_atom_site_label
_atom_site_type_symbol
_atom_site_fract_x
_atom_site_fract_y
_atom_site_fract_z
_atom_site_U_iso_or_equiv
_atom_site_adp_type
_atom_site_occupancy
_atom_site_symmetry_multiplicity
_atom_site_calc_flag
_atom_site_refinement_flags
_atom_site_disorder_assembly
_atom_site_disorder_group
N1 N 0.5496(3) 0.8118(13) 0.3910(4) 0.0392(19) Uani 1 1 d G . .
C1 C 0.5475(4) 0.9670(11) 0.3416(5) 0.054(4) Uani 1 1 d G . .
H1 H 0.5270 1.0679 0.3583 0.064 Uiso 1 1 calc R . .
C2 C 0.5756(5) 0.9745(12) 0.2678(6) 0.054(4) Uani 1 1 d G . .
H2 H 0.5742 1.0805 0.2341 0.065 Uiso 1 1 calc R . .
C3 C 0.6058(5) 0.8268(14) 0.2434(6) 0.089(5) Uani 1 1 d G . .
C4 C 0.6078(5) 0.6717(12) 0.2928(8) 0.089(5) Uani 1 1 d G . .
H4 H 0.6284 0.5707 0.2761 0.107 Uiso 1 1 calc R . .
C5 C 0.5797(4) 0.6642(11) 0.3666(7) 0.064(4) Uani 1 1 d G . .
H5 H 0.5811 0.5581 0.4003 0.076 Uiso 1 1 calc R . .
Zn1 Zn 0.5000 0.80988(17) 0.5000 0.0260(4) Uani 1 2 d S . .
Si1 Si 0.5000 1.3110(9) 0.5000 0.0268(7) Uani 1 2 d S . .
F1 F 0.5000 1.0852(15) 0.5000 0.042(3) Uani 1 2 d S . .
F2 F 0.4724(3) 1.3102(15) 0.3837(4) 0.0445(14) Uani 1 1 d . . .
F3 F 0.4209(3) 1.3075(13) 0.5043(4) 0.0392(13) Uani 1 1 d . . .
F4 F 0.5000 1.5346(13) 0.5000 0.024(2) Uani 1 2 d S . .
C6 C 0.6423(7) 0.845(3) 0.1638(9) 0.126(7) Uani 1 1 d D . .
O1 O 0.6700(12) 0.728(3) 0.1504(15) 0.126(7) Uani 1 1 d D . .
O2 O 0.6124(7) 0.957(3) 0.1056(8) 0.126(7) Uani 1 1 d D . .
C7 C 0.6413(8) 0.977(3) 0.0331(8) 0.088(6) Uani 1 1 d D . .
H7 H 0.6821 0.9017 0.0426 0.106 Uiso 1 1 calc R . .
C8 C 0.5854(9) 0.924(3) -0.0544(10) 0.088(6) Uani 1 1 d D . .
H8A H 0.5506 0.8552 -0.0368 0.106 Uiso 1 1 calc R . .
H8B H 0.6040 0.8519 -0.0959 0.106 Uiso 1 1 calc R . .
C9 C 0.5530(5) 1.099(4) -0.1072(7) 0.088(6) Uani 1 1 d D . .
H9A H 0.5440 1.1855 -0.0631 0.106 Uiso 1 1 calc R . .
H9B H 0.5108 1.0745 -0.1577 0.106 Uiso 1 1 calc R . .
C10 C 0.6127(9) 1.164(5) -0.1491(9) 0.088(6) Uani 1 1 d D . .
H10A H 0.6167 1.0848 -0.1999 0.106 Uiso 1 1 calc R . .
H10B H 0.6040 1.2840 -0.1742 0.106 Uiso 1 1 calc R . .
C11 C 0.6773(7) 1.157(5) -0.0640(11) 0.088(6) Uani 1 1 d D . .
H11A H 0.7010 1.0443 -0.0643 0.106 Uiso 1 1 calc R . .
H11B H 0.7081 1.2527 -0.0688 0.106 Uiso 1 1 calc R . .
C12 C 0.6588(7) 1.174(3) 0.0287(8) 0.088(6) Uani 1 1 d D . .
H12 H 0.6213 1.2578 0.0270 0.106 Uiso 1 1 calc R . .
O3 O 0.7191(5) 1.1966(17) 0.1064(6) 0.063(3) Uani 1 1 d . . .
C13 C 0.2133(7) 0.7746(17) 0.1833(9) 0.054(4) Uani 1 1 d . . .
O4 O 0.1605(6) 0.837(2) 0.1928(9) 0.109(6) Uani 1 1 d . . .
C14 C 0.2793(6) 0.791(3) 0.2568(8) 0.056(4) Uani 1 1 d . . .
C15 C 0.2979(7) 0.9371(18) 0.3138(10) 0.051(3) Uani 1 1 d . . .
H15 H 0.2684 1.0344 0.3071 0.061 Uiso 1 1 calc R . .
C16 C 0.3613(6) 0.9376(16) 0.3814(9) 0.042(3) Uani 1 1 d . . .
H16 H 0.3745 1.0374 0.4206 0.050 Uiso 1 1 calc R . .
N2 N 0.4039(4) 0.8028(19) 0.3928(5) 0.037(2) Uani 1 1 d . . .
C17 C 0.3861(7) 0.6646(16) 0.3384(8) 0.047(3) Uani 1 1 d . . .
H17 H 0.4168 0.5696 0.3468 0.056 Uiso 1 1 calc R . .
C18 C 0.3261(7) 0.652(2) 0.2711(10) 0.058(4) Uani 1 1 d . . .
H18 H 0.3154 0.5495 0.2335 0.070 Uiso 1 1 calc R . .

loop_
_atom_site_aniso_label
_atom_site_aniso_U_11
_atom_site_aniso_U_22
_atom_site_aniso_U_33
_atom_site_aniso_U_23
_atom_site_aniso_U_13
_atom_site_aniso_U_12
N1 0.044(4) 0.030(4) 0.053(5) -0.018(7) 0.029(4) -0.008(7)
C1 0.083(10) 0.034(7) 0.041(7) -0.009(6) 0.014(7) -0.025(7)
C2 0.065(8) 0.073(9) 0.038(6) -0.026(7) 0.036(6) -0.021(8)
C3 0.088(8) 0.087(9) 0.135(11) -0.037(10) 0.100(9) -0.024(8)
C4 0.088(8) 0.087(9) 0.135(11) -0.037(10) 0.100(9) -0.024(8)
C5 0.078(10) 0.043(8) 0.095(12) 0.017(9) 0.063(10) 0.007(8)
Zn1 0.0414(8) 0.0087(6) 0.0245(8) 0.000 0.0047(6) 0.000
Si1 0.0448(18) 0.0089(12) 0.0252(16) 0.000 0.0080(14) 0.000
F1 0.092(8) 0.011(7) 0.028(5) 0.000 0.025(5) 0.000
F2 0.079(4) 0.024(2) 0.023(3) -0.001(4) 0.004(3) -0.004(5)
F3 0.039(3) 0.021(2) 0.059(4) -0.013(5) 0.018(3) -0.001(4)
F4 0.031(4) 0.009(7) 0.035(5) 0.000 0.012(4) 0.000
C6 0.084(9) 0.24(2) 0.038(6) -0.009(10) -0.004(6) -0.027(12)
O1 0.084(9) 0.24(2) 0.038(6) -0.009(10) -0.004(6) -0.027(12)
O2 0.084(9) 0.24(2) 0.038(6) -0.009(10) -0.004(6) -0.027(12)
C7 0.054(8) 0.18(2) 0.024(7) -0.015(10) -0.001(6) -0.002(12)
C8 0.054(8) 0.18(2) 0.024(7) -0.015(10) -0.001(6) -0.002(12)
C9 0.054(8) 0.18(2) 0.024(7) -0.015(10) -0.001(6) -0.002(12)
C10 0.054(8) 0.18(2) 0.024(7) -0.015(10) -0.001(6) -0.002(12)
C11 0.054(8) 0.18(2) 0.024(7) -0.015(10) -0.001(6) -0.002(12)
C12 0.054(8) 0.18(2) 0.024(7) -0.015(10) -0.001(6) -0.002(12)
O3 0.044(5) 0.118(9) 0.024(4) -0.007(5) 0.004(4) 0.022(5)
C13 0.053(7) 0.050(12) 0.044(7) 0.012(6) -0.008(5) 0.022(6)
O4 0.072(7) 0.145(15) 0.093(8) -0.047(10) -0.003(6) 0.074(9)
C14 0.049(6) 0.080(11) 0.033(5) 0.003(8) 0.003(5) 0.041(9)
C15 0.049(7) 0.043(7) 0.058(8) 0.002(6) 0.012(6) 0.026(6)
C16 0.055(7) 0.026(5) 0.042(7) 0.002(5) 0.013(6) 0.024(5)
N2 0.049(5) 0.032(4) 0.029(4) 0.024(7) 0.008(4) 0.023(6)
C17 0.070(8) 0.033(6) 0.029(6) -0.011(5) 0.002(5) 0.037(6)
C18 0.062(8) 0.055(8) 0.043(7) -0.011(7) -0.008(6) 0.035(7)

loop_
_atom_type_symbol
_atom_type_description
_atom_type_scat_dispersion_real
_atom_type_scat_dispersion_imag
_atom_type_scat_source
C C 0.0033 0.0016 'International Tables Vol C Tables 4.2.6.8 and 6.1.1.4'
H H 0.0000 0.0000 'International Tables Vol C Tables 4.2.6.8 and 6.1.1.4'
N N 0.0061 0.0033 'International Tables Vol C Tables 4.2.6.8 and 6.1.1.4'
O O 0.0106 0.0060 'International Tables Vol C Tables 4.2.6.8 and 6.1.1.4'
F F 0.0171 0.0103 'International Tables Vol C Tables 4.2.6.8 and 6.1.1.4'
Si Si 0.0817 0.0704 'International Tables Vol C Tables 4.2.6.8 and 6.1.1.4'
Zn Zn 0.2839 1.4301 'International Tables Vol C Tables 4.2.6.8 and 6.1.1.4'

loop_
_geom_angle_atom_site_label_1
_geom_angle_atom_site_label_2
_geom_angle_atom_site_label_3
_geom_angle
_geom_angle_site_symmetry_1
_geom_angle_site_symmetry_3
_geom_angle_publ_flag
C1 N1 C5 120.0 . . ?
C1 N1 Zn1 117.2(4) . . ?
C5 N1 Zn1 122.8(5) . . ?
N1 C1 C2 120.0 . . ?
N1 C1 H1 120.0 . . ?
C2 C1 H1 120.0 . . ?
C3 C2 C1 120.0 . . ?
C3 C2 H2 120.0 . . ?
C1 C2 H2 120.0 . . ?
C2 C3 C4 120.0 . . ?
C2 C3 C6 118.4(9) . . ?
C4 C3 C6 121.5(9) . . ?
C5 C4 C3 120.0 . . ?
C5 C4 H4 120.0 . . ?
C3 C4 H4 120.0 . . ?
C4 C5 N1 120.0 . . ?
C4 C5 H5 120.0 . . ?
N1 C5 H5 120.0 . . ?
F4 Zn1 F1 179.999(2) 1_545 . ?
F4 Zn1 N2 88.6(4) 1_545 . ?
F1 Zn1 N2 91.4(4) . . ?
F4 Zn1 N2 88.6(4) 1_545 2_656 ?
F1 Zn1 N2 91.4(4) . 2_656 ?
N2 Zn1 N2 177.1(8) . 2_656 ?
F4 Zn1 N1 90.4(3) 1_545 . ?
F1 Zn1 N1 89.6(3) . . ?
N2 Zn1 N1 89.1(3) . . ?
N2 Zn1 N1 90.9(3) 2_656 . ?
F4 Zn1 N1 90.4(3) 1_545 2_656 ?
F1 Zn1 N1 89.6(3) . 2_656 ?
N2 Zn1 N1 90.9(3) . 2_656 ?
N2 Zn1 N1 89.1(3) 2_656 2_656 ?
N1 Zn1 N1 179.2(5) . 2_656 ?
F2 Si1 F2 179.6(10) . 2_656 ?
F2 Si1 F3 90.0(3) . 2_656 ?
F2 Si1 F3 90.0(3) 2_656 2_656 ?
F2 Si1 F3 90.0(3) . . ?
F2 Si1 F3 90.0(3) 2_656 . ?
F3 Si1 F3 178.2(9) 2_656 . ?
F2 Si1 F4 90.2(5) . . ?
F2 Si1 F4 90.2(5) 2_656 . ?
F3 Si1 F4 90.9(4) 2_656 . ?
F3 Si1 F4 90.9(4) . . ?
F2 Si1 F1 89.8(5) . . ?
F2 Si1 F1 89.8(5) 2_656 . ?
F3 Si1 F1 89.1(4) 2_656 . ?
F3 Si1 F1 89.1(4) . . ?
F4 Si1 F1 180.000(9) . . ?
Si1 F1 Zn1 180.000(2) . . ?
Si1 F4 Zn1 179.999(1) . 1_565 ?
O1 C6 O2 127.1(14) . . ?
O1 C6 C3 116.8(13) . . ?
O2 C6 C3 109.3(11) . . ?
C6 O2 C7 112.3(16) . . ?
O2 C7 C8 104.0(13) . . ?
O2 C7 C12 107.4(16) . . ?
C8 C7 C12 110.5(11) . . ?
O2 C7 H7 111.5 . . ?
C8 C7 H7 111.5 . . ?
C12 C7 H7 111.5 . . ?
C7 C8 C9 107.7(11) . . ?
C7 C8 H8A 110.2 . . ?
C9 C8 H8A 110.2 . . ?
C7 C8 H8B 110.2 . . ?
C9 C8 H8B 110.2 . . ?
H8A C8 H8B 108.5 . . ?
C8 C9 C10 100.9(12) . . ?
C8 C9 H9A 111.6 . . ?
C10 C9 H9A 111.6 . . ?
C8 C9 H9B 111.6 . . ?
C10 C9 H9B 111.6 . . ?
H9A C9 H9B 109.4 . . ?
C11 C10 C9 104.4(9) . . ?
C11 C10 H10A 110.9 . . ?
C9 C10 H10A 110.9 . . ?
C11 C10 H10B 110.9 . . ?
C9 C10 H10B 110.9 . . ?
H10A C10 H10B 108.9 . . ?
C12 C11 C10 110.2(12) . . ?
C12 C11 H11A 109.6 . . ?
C10 C11 H11A 109.6 . . ?
C12 C11 H11B 109.6 . . ?
C10 C11 H11B 109.6 . . ?
H11A C11 H11B 108.1 . . ?
O3 C12 C11 110.0(11) . . ?
O3 C12 C7 103.8(14) . . ?
C11 C12 C7 94.3(14) . . ?
O3 C12 H12 115.4 . . ?
C11 C12 H12 115.4 . . ?
C7 C12 H12 115.4 . . ?
C13 O3 C12 117.9(11) 3 . ?
O4 C13 O3 125.4(12) . 3_445 ?
O4 C13 C14 122.4(13) . . ?
O3 C13 C14 112.0(11) 3_445 . ?
C15 C14 C18 117.4(11) . . ?
C15 C14 C13 123.3(13) . . ?
C18 C14 C13 119.3(15) . . ?
C14 C15 C16 118.4(10) . . ?
C14 C15 H15 120.8 . . ?
C16 C15 H15 120.8 . . ?
N2 C16 C15 122.3(12) . . ?
N2 C16 H16 118.8 . . ?
C15 C16 H16 118.8 . . ?
C17 N2 C16 119.1(10) . . ?
C17 N2 Zn1 120.4(8) . . ?
C16 N2 Zn1 120.5(10) . . ?
N2 C17 C18 123.0(10) . . ?
N2 C17 H17 118.5 . . ?
C18 C17 H17 118.5 . . ?
C17 C18 C14 119.9(13) . . ?
C17 C18 H18 120.1 . . ?
C14 C18 H18 120.1 . . ?

loop_
_geom_bond_atom_site_label_1
_geom_bond_atom_site_label_2
_geom_bond_distance
_geom_bond_site_symmetry_2
_geom_bond_publ_flag
N1 C1 1.3900 . ?
N1 C5 1.3900 . ?
N1 Zn1 2.166(4) . ?
C1 C2 1.3900 . ?
C1 H1 0.9500 . ?
C2 C3 1.3900 . ?
C2 H2 0.9500 . ?
C3 C4 1.3900 . ?
C3 C6 1.591(9) . ?
C4 C5 1.3900 . ?
C4 H4 0.9500 . ?
C5 H5 0.9500 . ?
Zn1 F4 2.104(10) 1_545 ?
Zn1 F1 2.105(12) . ?
Zn1 N2 2.156(8) . ?
Zn1 N2 2.156(8) 2_656 ?
Zn1 N1 2.166(4) 2_656 ?
Si1 F2 1.658(5) . ?
Si1 F2 1.658(5) 2_656 ?
Si1 F3 1.662(5) 2_656 ?
Si1 F3 1.662(5) . ?
Si1 F4 1.709(12) . ?
Si1 F1 1.727(14) . ?
F4 Zn1 2.104(10) 1_565 ?
C6 O1 1.110(17) . ?
C6 O2 1.247(17) . ?
O2 C7 1.390(15) . ?
C7 C8 1.523(14) . ?
C7 C12 1.557(17) . ?
C7 H7 1.0000 . ?
C8 C9 1.593(18) . ?
C8 H8A 0.9900 . ?
C8 H8B 0.9900 . ?
C9 C10 1.620(15) . ?
C9 H9A 0.9900 . ?
C9 H9B 0.9900 . ?
C10 C11 1.551(16) . ?
C10 H10A 0.9900 . ?
C10 H10B 0.9900 . ?
C11 C12 1.547(16) . ?
C11 H11A 0.9900 . ?
C11 H11B 0.9900 . ?
C12 O3 1.442(15) . ?
C12 H12 1.0000 . ?
O3 C13 1.328(16) 3 ?
C13 O4 1.241(17) . ?
C13 O3 1.328(16) 3_445 ?
C13 C14 1.486(17) . ?
C14 C15 1.39(2) . ?
C14 C18 1.414(19) . ?
C15 C16 1.401(19) . ?
C15 H15 0.9500 . ?
C16 N2 1.335(15) . ?
C16 H16 0.9500 . ?
N2 C17 1.317(18) . ?
C17 C18 1.352(17) . ?
C17 H17 0.9500 . ?
C18 H18 0.9500 . ?

loop_
_platon_squeeze_void_nr
_platon_squeeze_void_average_x
_platon_squeeze_void_average_y
_platon_squeeze_void_average_z
_platon_squeeze_void_volume
_platon_squeeze_void_count_electrons
1 0.000 0.040 0.000 118.4 8.4
2 0.750 -0.016 0.500 142.5 17.3
3 0.250 -0.028 0.500 142.5 17.3
4 0.500 0.540 0.000 118.5 8.4
